data_7029465
loop_
_publ_author_name
'Amarante, Tatiana R.'
'Neves, Patr\'icia'
'Paz, Filipe A Almeida'
'Valente, Anabela A.'
'Pillinger, Martyn'
'Gon\,calves, Isabel S'

_publ_section_title
;
 Investigation of a dichlorodioxomolybdenum(vi)-pyrazolylpyridine complex
 and a hybrid derivative as catalysts in olefin epoxidation.
;
_journal_issue 16
_journal_name_full 'Dalton transactions (Cambridge, England : 2003)'
_journal_page_first 6059
_journal_page_last 6069
_journal_paper_doi 10.1039/c3dt52981a
_journal_volume 43
_journal_year 2014
_chemical_formula_moiety 'C13 H17 Cl2 Mo N3 O2'
_chemical_formula_sum 'C13 H17 Cl2 Mo N3 O2'
_chemical_formula_weight 414.14
_chemical_name_systematic
; 
 ? 
;
_space_group_IT_number 61
_symmetry_cell_setting orthorhombic
_symmetry_space_group_name_Hall '-P 2ac 2ab'
_symmetry_space_group_name_H-M 'P b c a'
_atom_sites_solution_hydrogens geom
_atom_sites_solution_primary direct
_atom_sites_solution_secondary difmap
_audit_creation_date '01 October 2013'
_audit_creation_method 'SHELXL-97, manual editing plus enCIFer'
_cell_angle_alpha 90.00
_cell_angle_beta 90.00
_cell_angle_gamma 90.00
_cell_formula_units_Z 8
_cell_length_a 8.4532(5)
_cell_length_b 11.4651(8)
_cell_length_c 32.826(3)
_cell_measurement_reflns_used 2356
_cell_measurement_temperature 150(2)
_cell_measurement_theta_max 26.62
_cell_measurement_theta_min 2.48
_cell_volume 3181.4(4)
_computing_cell_refinement 'APEX2 (Bruker, 2006)'
_computing_data_collection 'APEX2 (Bruker, 2006)'
_computing_data_reduction 'SAINT+ (Bruker, 2005)'
_computing_molecular_graphics 'DIAMOND (Brandenburg, 2009)'
_computing_publication_material 'SHELXTL (Sheldrick, 2008)'
_computing_structure_refinement 'SHELXTL (Sheldrick, 2008)'
_computing_structure_solution 'SHELXTL (Sheldrick, 2008)'
_diffrn_ambient_temperature 150(2)
_diffrn_measured_fraction_theta_full 0.993
_diffrn_measured_fraction_theta_max 0.993
_diffrn_measurement_device_type 'Bruker X8 Kappa CCD APEX II'
_diffrn_measurement_method '\w / \f scans'
_diffrn_radiation_monochromator graphite
_diffrn_radiation_source 'fine-focus sealed tube'
_diffrn_radiation_type MoK\a
_diffrn_radiation_wavelength 0.71073
_diffrn_reflns_av_R_equivalents 0.0717
_diffrn_reflns_av_sigmaI/netI 0.0773
_diffrn_reflns_limit_h_max 9
_diffrn_reflns_limit_h_min -11
_diffrn_reflns_limit_k_max 15
_diffrn_reflns_limit_k_min -15
_diffrn_reflns_limit_l_max 44
_diffrn_reflns_limit_l_min -34
_diffrn_reflns_number 18097
_diffrn_reflns_theta_full 29.13
_diffrn_reflns_theta_max 29.13
_diffrn_reflns_theta_min 3.53
_diffrn_standards_number 0
_exptl_absorpt_coefficient_mu 1.167
_exptl_absorpt_correction_T_max 0.9942
_exptl_absorpt_correction_T_min 0.9023
_exptl_absorpt_correction_type multi-scan
_exptl_absorpt_process_details
;
 SADABS (Sheldrick, 1997)
;
_exptl_crystal_colour Colourless
_exptl_crystal_density_diffrn 1.729
_exptl_crystal_density_method 'not measured'
_exptl_crystal_description Plate
_exptl_crystal_F_000 1664
_exptl_crystal_size_max 0.09
_exptl_crystal_size_mid 0.04
_exptl_crystal_size_min 0.01
_refine_diff_density_max 0.541
_refine_diff_density_min -0.600
_refine_diff_density_rms 0.125
_refine_ls_extinction_method none
_refine_ls_goodness_of_fit_ref 0.996
_refine_ls_hydrogen_treatment constr
_refine_ls_matrix_type full
_refine_ls_number_parameters 191
_refine_ls_number_reflns 4252
_refine_ls_number_restraints 0
_refine_ls_restrained_S_all 0.996
_refine_ls_R_factor_all 0.0898
_refine_ls_R_factor_gt 0.0448
_refine_ls_shift/su_max 0.001
_refine_ls_shift/su_mean 0.000
_refine_ls_structure_factor_coef Fsqd
_refine_ls_weighting_details 'calc w=1/[\s^2^(Fo^2^)+(0.0361P)^2^+0.0000P] where P=(Fo^2^+2Fc^2^)/3'
_refine_ls_weighting_scheme calc
_refine_ls_wR_factor_gt 0.0800
_refine_ls_wR_factor_ref 0.0927
_reflns_number_gt 2734
_reflns_number_total 4252
_reflns_threshold_expression I>2\s(I)
_cod_data_source_file c3dt52981a.txt
_cod_data_source_block 2
_cod_depositor_comments
;
The following automatic conversions were performed:

'_symmetry_cell_setting' value 'Orthorhombic' changed to
'orthorhombic' according to
/usr/data/users/saulius/crontab/automatic-downloads/current/RSC/lib/dictionaries/cif_core.dic
dictionary named 'cif_core.dic' version 2.4.2 from
2011-04-26.

'_exptl_absorpt_correction_type' value 'Multi-scan'
changed to 'multi-scan' according to
/usr/data/users/saulius/crontab/automatic-downloads/current/RSC/lib/dictionaries/cif_core.dic
dictionary named 'cif_core.dic' version 2.4.2 from 2011-04-26.

Automatic conversion script
Id: cif_fix_values 2281 2013-09-26 08:29:07Z andrius 
;
_cod_database_code 7029465

loop_
_symmetry_equiv_pos_as_xyz
'x, y, z'
'-x+1/2, -y, z+1/2'
'-x, y+1/2, -z+1/2'
'x+1/2, -y+1/2, -z'
'-x, -y, -z'
'x-1/2, y, -z-1/2'
'x, -y-1/2, z-1/2'
'-x-1/2, y-1/2, z'

loop_
_atom_site_label
_atom_site_type_symbol
_atom_site_fract_x
_atom_site_fract_y
_atom_site_fract_z
_atom_site_U_iso_or_equiv
_atom_site_adp_type
_atom_site_occupancy
_atom_site_symmetry_multiplicity
_atom_site_calc_flag
_atom_site_refinement_flags
Mo1 Mo 1.17275(3) 0.05115(3) 0.399671(10) 0.01701(9) Uani 1 1 d .
Cl1 Cl 1.13716(10) -0.05077(9) 0.46206(3) 0.0242(2) Uani 1 1 d .
Cl2 Cl 1.11044(12) 0.16320(8) 0.34118(3) 0.0258(2) Uani 1 1 d .
O1 O 1.3198(3) 0.1391(2) 0.41713(9) 0.0258(6) Uani 1 1 d .
O2 O 1.2646(3) -0.0585(2) 0.37499(8) 0.0243(6) Uani 1 1 d .
N1 N 0.8571(3) -0.1088(2) 0.36593(10) 0.0172(7) Uani 1 1 d .
N2 N 0.9191(3) -0.0189(2) 0.38723(9) 0.0149(7) Uani 1 1 d .
N3 N 0.9825(3) 0.1727(2) 0.42964(10) 0.0166(7) Uani 1 1 d .
C1 C 0.6980(4) -0.1025(3) 0.36507(11) 0.0194(8) Uani 1 1 d .
H1 H 0.6291 -0.1558 0.3518 0.023 Uiso 1 1 calc R
C2 C 0.6527(4) -0.0056(3) 0.38679(12) 0.0195(8) Uani 1 1 d .
H2 H 0.5481 0.0216 0.3915 0.023 Uiso 1 1 calc R
C3 C 0.7940(4) 0.0443(3) 0.40049(11) 0.0158(7) Uani 1 1 d .
C4 C 0.8269(4) 0.1461(3) 0.42533(11) 0.0174(7) Uani 1 1 d .
C5 C 0.7094(4) 0.2140(3) 0.44358(12) 0.0186(8) Uani 1 1 d .
H5 H 0.6008 0.1950 0.4401 0.022 Uiso 1 1 calc R
C6 C 0.7534(5) 0.3087(3) 0.46668(12) 0.0240(8) Uani 1 1 d .
H6 H 0.6752 0.3558 0.4794 0.029 Uiso 1 1 calc R
C7 C 0.9113(5) 0.3348(3) 0.47132(12) 0.0222(9) Uani 1 1 d .
H7 H 0.9433 0.3993 0.4875 0.027 Uiso 1 1 calc R
C8 C 1.0227(5) 0.2658(3) 0.45214(12) 0.0216(9) Uani 1 1 d .
H8 H 1.1315 0.2850 0.4550 0.026 Uiso 1 1 calc R
C9 C 0.9579(5) -0.1946(3) 0.34519(12) 0.0218(9) Uani 1 1 d .
H9A H 0.8975 -0.2678 0.3414 0.026 Uiso 1 1 calc R
H9B H 1.0504 -0.2122 0.3626 0.026 Uiso 1 1 calc R
C10 C 1.0157(4) -0.1518(3) 0.30393(12) 0.0225(9) Uani 1 1 d .
H10A H 1.0693 -0.0758 0.3077 0.027 Uiso 1 1 calc R
H10B H 1.0950 -0.2077 0.2934 0.027 Uiso 1 1 calc R
C11 C 0.8855(5) -0.1376(4) 0.27236(12) 0.0273(9) Uani 1 1 d .
H11A H 0.8052 -0.0829 0.2832 0.033 Uiso 1 1 calc R
H11B H 0.8333 -0.2140 0.2683 0.033 Uiso 1 1 calc R
C12 C 0.9418(5) -0.0927(4) 0.23114(13) 0.0296(10) Uani 1 1 d .
H12A H 0.8550 -0.1015 0.2111 0.035 Uiso 1 1 calc R
H12B H 1.0315 -0.1414 0.2218 0.035 Uiso 1 1 calc R
C13 C 0.9941(6) 0.0353(4) 0.23201(15) 0.0440(12) Uani 1 1 d .
H13A H 0.9039 0.0847 0.2393 0.066 Uiso 1 1 calc R
H13B H 1.0338 0.0577 0.2051 0.066 Uiso 1 1 calc R
H13C H 1.0783 0.0452 0.2523 0.066 Uiso 1 1 calc R

loop_
_atom_site_aniso_label
_atom_site_aniso_U_11
_atom_site_aniso_U_22
_atom_site_aniso_U_33
_atom_site_aniso_U_23
_atom_site_aniso_U_13
_atom_site_aniso_U_12
Mo1 0.00932(14) 0.01859(14) 0.02312(17) -0.00219(16) 0.00080(13) -0.00022(14)
Cl1 0.0213(5) 0.0268(4) 0.0245(5) 0.0023(5) -0.0006(4) 0.0060(4)
Cl2 0.0263(5) 0.0244(5) 0.0265(6) 0.0047(5) 0.0034(4) -0.0010(4)
O1 0.0169(14) 0.0264(14) 0.0341(17) -0.0048(13) -0.0011(12) -0.0038(12)
O2 0.0189(14) 0.0242(13) 0.0297(16) -0.0043(13) 0.0028(11) 0.0020(13)
N1 0.0158(17) 0.0163(14) 0.0195(17) -0.0032(14) 0.0004(12) -0.0054(12)
N2 0.0119(16) 0.0146(14) 0.0181(17) -0.0003(12) 0.0024(12) -0.0006(12)
N3 0.0112(16) 0.0153(14) 0.0234(18) 0.0019(14) 0.0017(13) 0.0008(12)
C1 0.017(2) 0.0250(18) 0.0161(19) 0.0028(17) -0.0004(15) -0.0067(16)
C2 0.011(2) 0.0268(19) 0.021(2) 0.0033(17) -0.0006(14) -0.0015(15)
C3 0.0116(18) 0.0198(16) 0.0161(17) 0.0052(18) 0.0014(14) -0.0006(14)
C4 0.0129(17) 0.0211(17) 0.0180(19) 0.0032(16) -0.0003(15) 0.0009(16)
C5 0.011(2) 0.0246(19) 0.020(2) 0.0007(17) 0.0002(14) 0.0038(15)
C6 0.029(2) 0.0230(18) 0.021(2) 0.0043(18) 0.0046(19) 0.0117(17)
C7 0.028(2) 0.0151(17) 0.023(2) -0.0052(17) -0.0006(17) 0.0025(16)
C8 0.024(2) 0.0201(18) 0.021(2) -0.0018(17) -0.0022(16) 0.0015(16)
C9 0.023(2) 0.0164(17) 0.026(2) -0.0054(17) -0.0023(17) 0.0016(16)
C10 0.022(2) 0.0262(19) 0.019(2) -0.0021(18) 0.0017(16) 0.0018(17)
C11 0.018(2) 0.037(2) 0.027(2) 0.000(2) 0.0008(17) -0.0027(19)
C12 0.023(2) 0.043(2) 0.023(2) -0.003(2) -0.0002(17) 0.0005(19)
C13 0.054(3) 0.040(3) 0.038(3) 0.012(2) 0.006(2) -0.002(2)

loop_
_atom_type_symbol
_atom_type_description
_atom_type_scat_dispersion_real
_atom_type_scat_dispersion_imag
_atom_type_scat_source
C C 0.0033 0.0016 'International Tables Vol C Tables 4.2.6.8 and 6.1.1.4'
H H 0.0000 0.0000 'International Tables Vol C Tables 4.2.6.8 and 6.1.1.4'
N N 0.0061 0.0033 'International Tables Vol C Tables 4.2.6.8 and 6.1.1.4'
O O 0.0106 0.0060 'International Tables Vol C Tables 4.2.6.8 and 6.1.1.4'
Cl Cl 0.1484 0.1585 'International Tables Vol C Tables 4.2.6.8 and 6.1.1.4'
Mo Mo -1.6832 0.6857 'International Tables Vol C Tables 4.2.6.8 and 6.1.1.4'

loop_
_geom_angle_atom_site_label_1
_geom_angle_atom_site_label_2
_geom_angle_atom_site_label_3
_geom_angle
O2 Mo1 O1 105.54(12)
O2 Mo1 N2 94.75(11)
O1 Mo1 N2 159.71(11)
O2 Mo1 N3 164.00(11)
O1 Mo1 N3 90.42(11)
N2 Mo1 N3 69.29(10)
O2 Mo1 Cl2 96.73(10)
O1 Mo1 Cl2 96.54(10)
N2 Mo1 Cl2 80.79(8)
N3 Mo1 Cl2 82.26(8)
O2 Mo1 Cl1 96.08(9)
O1 Mo1 Cl1 95.38(10)
N2 Mo1 Cl1 82.24(8)
N3 Mo1 Cl1 81.01(8)
Cl2 Mo1 Cl1 159.48(4)
C1 N1 N2 110.9(3)
C1 N1 C9 127.3(3)
N2 N1 C9 121.7(3)
N1 N2 C3 105.8(3)
N1 N2 Mo1 135.4(2)
C3 N2 Mo1 118.6(2)
C8 N3 C4 118.7(3)
C8 N3 Mo1 122.0(2)
C4 N3 Mo1 119.2(2)
N1 C1 C2 108.1(3)
N1 C1 H1 126.0
C2 C1 H1 126.0
C1 C2 C3 105.1(3)
C1 C2 H2 127.5
C3 C2 H2 127.5
N2 C3 C2 110.2(3)
N2 C3 C4 117.5(3)
C2 C3 C4 132.3(3)
N3 C4 C5 121.3(3)
N3 C4 C3 115.1(3)
C5 C4 C3 123.6(3)
C6 C5 C4 118.9(3)
C6 C5 H5 120.5
C4 C5 H5 120.5
C5 C6 C7 119.7(4)
C5 C6 H6 120.2
C7 C6 H6 120.2
C6 C7 C8 119.1(4)
C6 C7 H7 120.5
C8 C7 H7 120.5
N3 C8 C7 122.3(4)
N3 C8 H8 118.9
C7 C8 H8 118.9
N1 C9 C10 112.5(3)
N1 C9 H9A 109.1
C10 C9 H9A 109.1
N1 C9 H9B 109.1
C10 C9 H9B 109.1
H9A C9 H9B 107.8
C11 C10 C9 114.1(3)
C11 C10 H10A 108.7
C9 C10 H10A 108.7
C11 C10 H10B 108.7
C9 C10 H10B 108.7
H10A C10 H10B 107.6
C10 C11 C12 114.6(3)
C10 C11 H11A 108.6
C12 C11 H11A 108.6
C10 C11 H11B 108.6
C12 C11 H11B 108.6
H11A C11 H11B 107.6
C11 C12 C13 113.4(4)
C11 C12 H12A 108.9
C13 C12 H12A 108.9
C11 C12 H12B 108.9
C13 C12 H12B 108.9
H12A C12 H12B 107.7
C12 C13 H13A 109.5
C12 C13 H13B 109.5
H13A C13 H13B 109.5
C12 C13 H13C 109.5
H13A C13 H13C 109.5
H13B C13 H13C 109.5

loop_
_geom_bond_atom_site_label_1
_geom_bond_atom_site_label_2
_geom_bond_distance
Mo1 O2 1.685(3)
Mo1 O1 1.700(2)
Mo1 N2 2.326(3)
Mo1 N3 2.344(3)
Mo1 Cl2 2.3694(11)
Mo1 Cl1 2.3769(10)
N1 C1 1.347(4)
N1 N2 1.352(4)
N1 C9 1.468(4)
N2 C3 1.353(4)
N3 C8 1.342(4)
N3 C4 1.358(4)
C1 C2 1.375(5)
C1 H1 0.9500
C2 C3 1.399(5)
C2 H2 0.9500
C3 C4 1.451(5)
C4 C5 1.397(5)
C5 C6 1.375(5)
C5 H5 0.9500
C6 C7 1.377(5)
C6 H6 0.9500
C7 C8 1.381(5)
C7 H7 0.9500
C8 H8 0.9500
C9 C10 1.521(5)
C9 H9A 0.9900
C9 H9B 0.9900
C10 C11 1.520(5)
C10 H10A 0.9900
C10 H10B 0.9900
C11 C12 1.524(6)
C11 H11A 0.9900
C11 H11B 0.9900
C12 C13 1.533(6)
C12 H12A 0.9900
C12 H12B 0.9900
C13 H13A 0.9800
C13 H13B 0.9800
C13 H13C 0.9800

loop_
_geom_torsion_atom_site_label_1
_geom_torsion_atom_site_label_2
_geom_torsion_atom_site_label_3
_geom_torsion_atom_site_label_4
_geom_torsion
C1 N1 N2 C3 0.9(4)
C9 N1 N2 C3 177.5(3)
C1 N1 N2 Mo1 -173.2(3)
C9 N1 N2 Mo1 3.4(5)
O2 Mo1 N2 N1 -4.2(3)
O1 Mo1 N2 N1 175.8(3)
N3 Mo1 N2 N1 177.0(3)
Cl2 Mo1 N2 N1 91.8(3)
Cl1 Mo1 N2 N1 -99.7(3)
O2 Mo1 N2 C3 -177.7(3)
O1 Mo1 N2 C3 2.3(5)
N3 Mo1 N2 C3 3.5(2)
Cl2 Mo1 N2 C3 -81.6(2)
Cl1 Mo1 N2 C3 86.8(2)
O2 Mo1 N3 C8 172.8(4)
O1 Mo1 N3 C8 -3.2(3)
N2 Mo1 N3 C8 177.2(3)
Cl2 Mo1 N3 C8 -99.7(3)
Cl1 Mo1 N3 C8 92.2(3)
O2 Mo1 N3 C4 -4.9(6)
O1 Mo1 N3 C4 179.1(3)
N2 Mo1 N3 C4 -0.5(2)
Cl2 Mo1 N3 C4 82.5(3)
Cl1 Mo1 N3 C4 -85.6(3)
N2 N1 C1 C2 -0.4(4)
C9 N1 C1 C2 -176.8(3)
N1 C1 C2 C3 -0.2(4)
N1 N2 C3 C2 -1.0(4)
Mo1 N2 C3 C2 174.3(2)
N1 N2 C3 C4 178.7(3)
Mo1 N2 C3 C4 -6.1(4)
C1 C2 C3 N2 0.7(4)
C1 C2 C3 C4 -178.8(4)
C8 N3 C4 C5 0.4(5)
Mo1 N3 C4 C5 178.2(3)
C8 N3 C4 C3 179.9(3)
Mo1 N3 C4 C3 -2.3(4)
N2 C3 C4 N3 5.5(5)
C2 C3 C4 N3 -175.0(4)
N2 C3 C4 C5 -175.0(3)
C2 C3 C4 C5 4.5(6)
N3 C4 C5 C6 -0.7(5)
C3 C4 C5 C6 179.8(3)
C4 C5 C6 C7 0.1(6)
C5 C6 C7 C8 0.8(6)
C4 N3 C8 C7 0.6(5)
Mo1 N3 C8 C7 -177.1(3)
C6 C7 C8 N3 -1.2(6)
C1 N1 C9 C10 94.1(4)
N2 N1 C9 C10 -81.8(4)
N1 C9 C10 C11 -66.8(4)
C9 C10 C11 C12 179.0(3)
C10 C11 C12 C13 -70.1(5)
